data_4068937
loop_
_publ_author_name
'Chandrasekhar, Vadapalli'
'Thirumoorthi, Ramalingam'

_publ_contact_author 'Vadapalli Chandrasekhar'
_publ_section_title
;
 Reactions of 3,5-Pyrazoledicarboxylic Acid with Organotin Chlorides and
 Oxides. Coordination Polymers Containing Organotin Macrocycles
;
_journal_issue 7
_journal_name_full Organometallics
_journal_page_first 2096
_journal_paper_doi 10.1021/om8011739
_journal_volume 28
_journal_year 2009
_chemical_formula_sum 'C200 H212 N8 O44 Sn18'
_chemical_formula_weight 5568.20
_chemical_name_systematic
; 
 ? 
;
_space_group_IT_number 14
_symmetry_cell_setting monoclinic
_symmetry_space_group_name_Hall '-P 2yn'
_symmetry_space_group_name_H-M 'P 1 21/n 1'
_atom_sites_solution_hydrogens geom
_atom_sites_solution_primary direct
_atom_sites_solution_secondary difmap
_audit_creation_method SHELXL-97
_cell_angle_alpha 90.000(5)
_cell_angle_beta 104.570(5)
_cell_angle_gamma 90.000(5)
_cell_formula_units_Z 2
_cell_length_a 21.680(5)
_cell_length_b 16.662(5)
_cell_length_c 30.386(5)
_cell_measurement_temperature 100(2)
_cell_volume 10623(4)
_computing_cell_refinement 'Bruker SMART'
_computing_data_collection 'Bruker SMART'
_computing_data_reduction 'Bruker SAINT'
_computing_structure_refinement 'SHELXL-97 (Sheldrick, 1997)'
_computing_structure_solution 'SHELXS-97 (Sheldrick, 1990)'
_diffrn_ambient_temperature 100(2)
_diffrn_measured_fraction_theta_full 0.997
_diffrn_measured_fraction_theta_max 0.997
_diffrn_measurement_device_type 'CCD area detector'
_diffrn_measurement_method 'phi and omega scans'
_diffrn_radiation_monochromator graphite
_diffrn_radiation_source 'fine-focus sealed tube'
_diffrn_radiation_type MoK\a
_diffrn_radiation_wavelength 0.71069
_diffrn_reflns_av_R_equivalents 0.0647
_diffrn_reflns_av_sigmaI/netI 0.0744
_diffrn_reflns_limit_h_max 21
_diffrn_reflns_limit_h_min -25
_diffrn_reflns_limit_k_max 16
_diffrn_reflns_limit_k_min -19
_diffrn_reflns_limit_l_max 36
_diffrn_reflns_limit_l_min -35
_diffrn_reflns_number 55284
_diffrn_reflns_theta_full 25.03
_diffrn_reflns_theta_max 25.03
_diffrn_reflns_theta_min 2.92
_exptl_absorpt_coefficient_mu 2.146
_exptl_absorpt_correction_T_max 0.6735
_exptl_absorpt_correction_T_min 0.5653
_exptl_absorpt_correction_type empirical
_exptl_absorpt_process_details SADABS
_exptl_crystal_colour colorless
_exptl_crystal_density_diffrn 1.741
_exptl_crystal_density_method 'not measured'
_exptl_crystal_description needle
_exptl_crystal_F_000 5440
_exptl_crystal_size_max 0.30
_exptl_crystal_size_mid 0.20
_exptl_crystal_size_min 0.20
_refine_diff_density_max 2.646
_refine_diff_density_min -0.854
_refine_diff_density_rms 0.197
_refine_ls_extinction_method none
_refine_ls_goodness_of_fit_ref 1.069
_refine_ls_hydrogen_treatment riding
_refine_ls_matrix_type fullcycle
_refine_ls_number_parameters 1211
_refine_ls_number_reflns 18723
_refine_ls_number_restraints 1131
_refine_ls_restrained_S_all 1.042
_refine_ls_R_factor_all 0.0824
_refine_ls_R_factor_gt 0.0606
_refine_ls_shift/su_max 0.008
_refine_ls_shift/su_mean 0.000
_refine_ls_structure_factor_coef Fsqd
_refine_ls_weighting_details 'calc w=1/[\s^2^(Fo^2^)+(0.0670P)^2^+63.8670P] where P=(Fo^2^+2Fc^2^)/3'
_refine_ls_weighting_scheme calc
_refine_ls_wR_factor_gt 0.1410
_refine_ls_wR_factor_ref 0.1515
_reflns_number_gt 14532
_reflns_number_total 18723
_reflns_threshold_expression >2sigma(I)
_cod_data_source_file om8011739_si_002.cif
_cod_data_source_block Compound3
_cod_depositor_comments
;
The following automatic conversions were performed:

'_symmetry_cell_setting' value 'Monoclinic' changed to 'monoclinic'
according to /home/saulius/struct/CIF-dictionaries/cif_core.dic
dictionary named 'cif_core.dic' version 2.4.2 from 2011-04-26.

Automatic conversion script
Id: cif_fix_values 1715 2011-07-08 13:25:40Z adriana 
;
_cod_original_sg_symbol_H-M 'P2(1)/n  '
_cod_database_code 4068937

loop_
_symmetry_equiv_pos_as_xyz
'x, y, z'
'-x+1/2, y+1/2, -z+1/2'
'-x, -y, -z'
'x-1/2, -y-1/2, z-1/2'

loop_
_atom_site_label
_atom_site_type_symbol
_atom_site_fract_x
_atom_site_fract_y
_atom_site_fract_z
_atom_site_U_iso_or_equiv
_atom_site_adp_type
_atom_site_occupancy
_atom_site_symmetry_multiplicity
_atom_site_calc_flag
_atom_site_refinement_flags
_atom_site_disorder_assembly
_atom_site_disorder_group
Sn1 Sn 0.30694(3) 0.09818(4) 0.77310(2) 0.02634(16) Uani 1 1 d U . .
Sn2 Sn 0.40270(3) 0.07795(4) 0.922352(19) 0.02074(15) Uani 1 1 d U . .
Sn3 Sn 0.37356(3) 0.15464(4) 1.036733(19) 0.01944(14) Uani 1 1 d U . .
Sn4 Sn 0.96859(3) 0.68151(3) 0.040125(19) 0.01917(14) Uani 1 1 d U . .
Sn5 Sn 0.89646(3) 0.52240(4) 0.066525(19) 0.01878(14) Uani 1 1 d U . .
Sn6 Sn 0.86462(3) 0.56610(4) -0.060385(19) 0.01926(14) Uani 1 1 d U . .
Sn7 Sn 0.99632(3) 0.65564(3) -0.060400(19) 0.01892(14) Uani 1 1 d U . .
Sn8 Sn 1.12340(3) 0.61048(4) 0.015887(19) 0.01927(14) Uani 1 1 d U . .
Sn9 Sn 1.05024(3) 0.54935(4) 0.111961(19) 0.01945(14) Uani 1 1 d U . .
N1 N 0.3964(3) 0.0519(4) 0.8089(2) 0.0197(15) Uani 1 1 d U . .
N2 N 0.4209(3) 0.0354(4) 0.8531(2) 0.0204(15) Uani 1 1 d U . .
N3 N 0.3173(4) 0.1557(5) 0.9292(2) 0.0257(16) Uani 1 1 d U . .
N4 N 0.3135(3) 0.1844(5) 0.9700(2) 0.0252(16) Uani 1 1 d U . .
O1 O 0.3585(3) 0.0652(4) 0.72104(19) 0.0280(14) Uani 1 1 d U . .
O2 O 0.4496(3) 0.0164(4) 0.71076(19) 0.0316(15) Uani 1 1 d U . .
O3 O 0.4910(3) -0.0012(4) 0.93643(18) 0.0232(13) Uani 1 1 d U . .
O4 O 0.5501(3) -0.0844(4) 0.90617(18) 0.0251(14) Uani 1 1 d U . .
O5 O 0.3074(3) 0.1193(4) 0.84376(19) 0.0279(14) Uani 1 1 d U . .
O6 O 0.2102(3) 0.1727(5) 0.8199(2) 0.044(2) Uani 1 1 d U . .
O7 O 0.2054(3) 0.3132(4) 1.0052(2) 0.0343(16) Uani 1 1 d U . .
O8 O 0.2911(3) 0.2445(4) 1.04305(19) 0.0272(14) Uani 1 1 d U . .
O9 O 0.4247(3) 0.0952(4) 0.99607(19) 0.0274(14) Uani 1 1 d U . .
H9 H 0.4638 0.0719 1.0124 0.033 Uiso 1 1 calc R . .
O10 O 0.9643(3) 0.5218(4) 0.12862(19) 0.0252(13) Uani 1 1 d U . .
H101 H 0.9578 0.5114 0.1579 0.030 Uiso 1 1 calc R . .
O11 O 0.8873(3) 0.6476(3) 0.06202(19) 0.0231(13) Uani 1 1 d U . .
H102 H 0.8548 0.6807 0.0682 0.028 Uiso 1 1 calc R . .
O12 O 0.8552(3) 0.5078(3) -0.00400(19) 0.0198(12) Uani 1 1 d U . .
O13 O 0.9814(3) 0.5590(3) 0.05067(18) 0.0150(11) Uani 1 1 d U . .
O14 O 1.0345(3) 0.6731(3) 0.10356(19) 0.0236(12) Uani 1 1 d U . .
H103 H 1.0528 0.7153 0.1237 0.028 Uiso 1 1 calc R . .
O15 O 1.1196(3) 0.5551(3) 0.07449(19) 0.0210(12) Uani 1 1 d U . .
O16 O 1.0432(3) 0.6780(3) 0.00727(18) 0.0199(11) Uani 1 1 d U . .
O17 O 1.0804(3) 0.5954(3) -0.05341(19) 0.0219(12) Uani 1 1 d U . .
O18 O 0.9218(3) 0.6565(3) -0.02829(18) 0.0205(11) Uani 1 1 d U . .
O19 O 0.9366(3) 0.5710(3) -0.09521(18) 0.0197(12) Uani 1 1 d U . .
O20 O 0.0895(5) 0.2402(6) 0.8095(4) 0.088(3) Uani 1 1 d U . .
H20 H 0.0620 0.2275 0.8234 0.131 Uiso 1 1 calc R . .
O21 O 0.0180(5) 0.7872(6) 0.1616(3) 0.085(3) Uani 1 1 d . . .
O22 O 0.1378(9) 1.0003(8) 0.8433(6) 0.161(5) Uani 1 1 d U . .
C1 C 0.5090(4) -0.0327(5) 0.9027(3) 0.0190(17) Uani 1 1 d U . .
C2 C 0.4749(4) -0.0058(5) 0.8569(3) 0.0190(17) Uani 1 1 d U . .
C3 C 0.4870(4) -0.0156(5) 0.8136(3) 0.0194(17) Uani 1 1 d U . .
H3 H 0.5219 -0.0417 0.8060 0.023 Uiso 1 1 calc R . .
C4 C 0.4352(4) 0.0225(5) 0.7850(3) 0.0215(18) Uani 1 1 d U . .
C5 C 0.4146(4) 0.0349(6) 0.7351(3) 0.0244(19) Uani 1 1 d U . .
C6 C 0.2574(4) 0.1576(6) 0.8506(3) 0.029(2) Uani 1 1 d U . .
C7 C 0.2654(4) 0.1815(6) 0.8984(3) 0.026(2) Uani 1 1 d U . .
C8 C 0.2278(4) 0.2276(6) 0.9195(3) 0.025(2) Uani 1 1 d U . .
H8 H 0.1885 0.2531 0.9058 0.030 Uiso 1 1 calc R . .
C9 C 0.2602(4) 0.2281(5) 0.9648(3) 0.0222(18) Uani 1 1 d U . .
C10 C 0.2508(4) 0.2654(5) 1.0070(3) 0.0244(19) Uani 1 1 d U . .
C11 C 0.2323(5) 0.0132(7) 0.7525(3) 0.036(2) Uani 1 1 d U . .
H11A H 0.2498 -0.0365 0.7426 0.043 Uiso 1 1 calc R . .
H11B H 0.2154 -0.0005 0.7790 0.043 Uiso 1 1 calc R . .
C12 C 0.1786(5) 0.0425(6) 0.7147(3) 0.032(2) Uani 1 1 d U . .
C13 C 0.1845(5) 0.0449(6) 0.6693(3) 0.036(2) Uani 1 1 d U . .
H13 H 0.2237 0.0303 0.6628 0.043 Uiso 1 1 calc R . .
C14 C 0.1338(5) 0.0682(6) 0.6346(3) 0.039(2) Uani 1 1 d U . .
H14 H 0.1385 0.0705 0.6043 0.047 Uiso 1 1 calc R . .
C15 C 0.0765(5) 0.0883(6) 0.6431(4) 0.042(2) Uani 1 1 d U . .
H15 H 0.0407 0.1014 0.6189 0.051 Uiso 1 1 calc R . .
C16 C 0.0722(5) 0.0888(7) 0.6875(4) 0.043(3) Uani 1 1 d U . .
H16 H 0.0336 0.1057 0.6940 0.052 Uiso 1 1 calc R . .
C17 C 0.1216(5) 0.0660(6) 0.7221(3) 0.033(2) Uani 1 1 d U . .
H17 H 0.1165 0.0662 0.7523 0.040 Uiso 1 1 calc R . .
C18 C 0.3008(5) 0.2181(6) 0.7497(3) 0.034(2) Uani 1 1 d U . .
H18A H 0.2914 0.2174 0.7161 0.041 Uiso 1 1 calc R . .
H18B H 0.2642 0.2441 0.7580 0.041 Uiso 1 1 calc R . .
C19 C 0.3580(6) 0.2683(6) 0.7672(3) 0.040(2) Uani 1 1 d U . .
C20 C 0.4102(6) 0.2645(7) 0.7466(4) 0.047(3) Uani 1 1 d U . .
H20A H 0.4084 0.2287 0.7220 0.056 Uiso 1 1 calc R . .
C21 C 0.4635(7) 0.3124(7) 0.7620(5) 0.060(3) Uani 1 1 d U . .
H21 H 0.4981 0.3088 0.7481 0.072 Uiso 1 1 calc R . .
C22 C 0.4667(7) 0.3660(7) 0.7979(5) 0.062(3) Uani 1 1 d U . .
H22 H 0.5024 0.4004 0.8081 0.074 Uiso 1 1 calc R . .
C23 C 0.4166(7) 0.3672(7) 0.8179(4) 0.059(3) Uani 1 1 d U . .
H23 H 0.4188 0.4021 0.8430 0.070 Uiso 1 1 calc R . .
C24 C 0.3627(7) 0.3197(6) 0.8031(4) 0.047(3) Uani 1 1 d U . .
H24 H 0.3291 0.3229 0.8179 0.057 Uiso 1 1 calc R . .
C25 C 0.3497(5) -0.0280(6) 0.9295(3) 0.0287(18) Uani 1 1 d U . .
H25A H 0.3679 -0.0507 0.9601 0.034 Uiso 1 1 calc R . .
H25B H 0.3053 -0.0119 0.9281 0.034 Uiso 1 1 calc R . .
C26 C 0.3480(5) -0.0907(6) 0.8964(3) 0.035(2) Uani 1 1 d U . .
C27 C 0.3948(5) -0.1500(6) 0.9031(3) 0.035(2) Uani 1 1 d U . .
H27 H 0.4277 -0.1500 0.9305 0.042 Uiso 1 1 calc R . .
C28 C 0.3945(5) -0.2091(6) 0.8708(4) 0.039(2) Uani 1 1 d U . .
H28 H 0.4269 -0.2490 0.8762 0.047 Uiso 1 1 calc R . .
C29 C 0.3469(6) -0.2096(6) 0.8309(4) 0.044(3) Uani 1 1 d U . .
H29 H 0.3462 -0.2503 0.8089 0.053 Uiso 1 1 calc R . .
C30 C 0.3000(6) -0.1508(7) 0.8229(4) 0.050(3) Uani 1 1 d U . .
H30 H 0.2677 -0.1508 0.7951 0.060 Uiso 1 1 calc R . .
C31 C 0.3001(6) -0.0918(6) 0.8554(4) 0.041(2) Uani 1 1 d U . .
H31 H 0.2676 -0.0521 0.8499 0.049 Uiso 1 1 calc R . .
C32 C 0.4462(4) 0.1891(5) 0.9118(3) 0.0235(17) Uani 1 1 d U . .
H32A H 0.4200 0.2135 0.8836 0.028 Uiso 1 1 calc R . .
H32B H 0.4441 0.2255 0.9372 0.028 Uiso 1 1 calc R . .
C33 C 0.5137(4) 0.1868(5) 0.9084(3) 0.0236(18) Uani 1 1 d U . .
C34 C 0.5261(5) 0.1951(6) 0.8659(3) 0.031(2) Uani 1 1 d U . .
H34 H 0.4917 0.1989 0.8395 0.037 Uiso 1 1 calc R . .
C35 C 0.5886(5) 0.1980(7) 0.8617(4) 0.046(3) Uani 1 1 d U . .
H35 H 0.5966 0.2067 0.8327 0.055 Uiso 1 1 calc R . .
C36 C 0.6384(5) 0.1885(7) 0.8991(4) 0.047(3) Uani 1 1 d U . .
H36 H 0.6810 0.1886 0.8960 0.056 Uiso 1 1 calc R . .
C37 C 0.6268(5) 0.1789(7) 0.9409(4) 0.042(2) Uani 1 1 d U . .
H37 H 0.6615 0.1733 0.9670 0.050 Uiso 1 1 calc R . .
C38 C 0.5647(5) 0.1772(6) 0.9454(3) 0.034(2) Uani 1 1 d U . .
H38 H 0.5573 0.1692 0.9746 0.041 Uiso 1 1 calc R . .
C39 C 0.3136(5) 0.0625(6) 1.0521(3) 0.0286(19) Uani 1 1 d U . .
H39A H 0.2712 0.0674 1.0305 0.034 Uiso 1 1 calc R . .
H39B H 0.3315 0.0100 1.0465 0.034 Uiso 1 1 calc R . .
C40 C 0.3045(4) 0.0615(6) 1.0987(3) 0.0268(19) Uani 1 1 d U . .
C41 C 0.3383(5) 0.0069(7) 1.1306(4) 0.041(3) Uani 1 1 d U . .
H41 H 0.3676 -0.0287 1.1223 0.050 Uiso 1 1 calc R . .
C42 C 0.3299(6) 0.0039(8) 1.1741(4) 0.057(3) Uani 1 1 d U . .
H42 H 0.3531 -0.0338 1.1954 0.069 Uiso 1 1 calc R . .
C43 C 0.2888(6) 0.0541(10) 1.1864(4) 0.067(4) Uani 1 1 d U . .
H43 H 0.2843 0.0531 1.2166 0.080 Uiso 1 1 calc R . .
C44 C 0.2532(7) 0.1070(9) 1.1554(5) 0.065(3) Uani 1 1 d U . .
H44 H 0.2220 0.1401 1.1634 0.078 Uiso 1 1 calc R . .
C45 C 0.2635(5) 0.1112(7) 1.1127(4) 0.045(3) Uani 1 1 d U . .
H45 H 0.2411 0.1504 1.0920 0.054 Uiso 1 1 calc R . .
C46 C 0.4334(4) 0.2565(6) 1.0599(3) 0.0291(19) Uani 1 1 d U . .
H46A H 0.4147 0.2875 1.0812 0.035 Uiso 1 1 calc R . .
H46B H 0.4756 0.2369 1.0773 0.035 Uiso 1 1 calc R . .
C47 C 0.4430(5) 0.3124(6) 1.0233(3) 0.030(2) Uani 1 1 d U . .
C48 C 0.3943(5) 0.3565(6) 0.9961(4) 0.041(3) Uani 1 1 d U . .
H48 H 0.3526 0.3522 1.0006 0.049 Uiso 1 1 calc R . .
C49 C 0.4043(6) 0.4078(7) 0.9617(4) 0.050(3) Uani 1 1 d U . .
H49 H 0.3695 0.4361 0.9427 0.060 Uiso 1 1 calc R . .
C50 C 0.4640(6) 0.4163(7) 0.9559(4) 0.051(3) Uani 1 1 d U . .
H50 H 0.4715 0.4518 0.9333 0.061 Uiso 1 1 calc R . .
C51 C 0.5134(6) 0.3737(7) 0.9827(4) 0.048(3) Uani 1 1 d U . .
H51 H 0.5553 0.3805 0.9790 0.058 Uiso 1 1 calc R . .
C52 C 0.5028(5) 0.3212(6) 1.0149(4) 0.037(2) Uani 1 1 d U . .
H52 H 0.5373 0.2899 1.0319 0.044 Uiso 1 1 calc R . .
C53 C 0.9493(5) 0.8079(5) 0.0412(3) 0.0283(19) Uani 1 1 d U . .
H53A H 0.9045 0.8148 0.0426 0.034 Uiso 1 1 calc R . .
H53B H 0.9766 0.8307 0.0695 0.034 Uiso 1 1 calc R . .
C54 C 0.9593(5) 0.8560(5) 0.0020(3) 0.032(2) Uani 1 1 d U . .
C55 C 1.0192(6) 0.8836(6) 0.0013(4) 0.049(3) Uani 1 1 d U . .
H55 H 1.0551 0.8701 0.0253 0.058 Uiso 1 1 calc R . .
C56 C 1.0265(8) 0.9296(7) -0.0335(6) 0.072(4) Uani 1 1 d U . .
H56 H 1.0680 0.9482 -0.0334 0.086 Uiso 1 1 calc R . .
C57 C 0.9763(10) 0.9504(8) -0.0690(5) 0.082(4) Uani 1 1 d U . .
H57 H 0.9830 0.9835 -0.0928 0.098 Uiso 1 1 calc R . .
C58 C 0.9178(8) 0.9238(7) -0.0698(5) 0.070(4) Uani 1 1 d U . .
H58 H 0.8829 0.9382 -0.0943 0.084 Uiso 1 1 calc R . .
C59 C 0.9075(6) 0.8742(6) -0.0343(4) 0.041(2) Uani 1 1 d U . .
H59 H 0.8663 0.8538 -0.0352 0.049 Uiso 1 1 calc R . .
C60 C 0.8139(5) 0.5060(6) 0.0922(4) 0.033(2) Uani 1 1 d U . .
H60A H 0.8275 0.5096 0.1258 0.040 Uiso 1 1 calc R . .
H60B H 0.7845 0.5514 0.0814 0.040 Uiso 1 1 calc R . .
C61 C 0.7772(5) 0.4294(6) 0.0799(3) 0.031(2) Uani 1 1 d U . .
C62 C 0.7256(5) 0.4215(9) 0.0423(4) 0.060(3) Uani 1 1 d U . .
H62 H 0.7125 0.4661 0.0227 0.072 Uiso 1 1 calc R . .
C63 C 0.6925(7) 0.3484(12) 0.0328(6) 0.092(5) Uani 1 1 d U . .
H63 H 0.6578 0.3427 0.0067 0.110 Uiso 1 1 calc R . .
C64 C 0.7111(11) 0.2873(14) 0.0612(8) 0.119(6) Uani 1 1 d U . .
H64 H 0.6890 0.2376 0.0555 0.142 Uiso 1 1 calc R . .
C65 C 0.7572(11) 0.2942(9) 0.0956(6) 0.098(5) Uani 1 1 d U . .
H65 H 0.7683 0.2487 0.1148 0.117 Uiso 1 1 calc R . .
C66 C 0.7931(7) 0.3634(7) 0.1074(4) 0.057(3) Uani 1 1 d U . .
H66 H 0.8277 0.3650 0.1338 0.069 Uiso 1 1 calc R . .
C67 C 0.7741(4) 0.5978(6) -0.1044(3) 0.033(2) Uani 1 1 d U . .
H67A H 0.7610 0.6511 -0.0954 0.039 Uiso 1 1 calc R . .
H67B H 0.7782 0.6018 -0.1360 0.039 Uiso 1 1 calc R . .
C68 C 0.7235(5) 0.5372(7) -0.1024(4) 0.044(2) Uani 1 1 d U . .
C69 C 0.6760(7) 0.5556(9) -0.0807(5) 0.076(4) Uani 1 1 d U . .
H69 H 0.6775 0.6056 -0.0655 0.092 Uiso 1 1 calc R . .
C70 C 0.6256(7) 0.5016(10) -0.0807(6) 0.088(5) Uani 1 1 d U . .
H70 H 0.5917 0.5166 -0.0678 0.106 Uiso 1 1 calc R . .
C71 C 0.6267(7) 0.4278(10) -0.0997(6) 0.079(4) Uani 1 1 d U . .
H71 H 0.5927 0.3915 -0.1004 0.094 Uiso 1 1 calc R . .
C72 C 0.6740(7) 0.4053(9) -0.1171(6) 0.077(4) Uani 1 1 d U . .
H72 H 0.6752 0.3525 -0.1287 0.093 Uiso 1 1 calc R . .
C73 C 0.7224(6) 0.4606(7) -0.1183(5) 0.059(3) Uani 1 1 d U . .
H73 H 0.7562 0.4438 -0.1309 0.071 Uiso 1 1 calc R . .
C74 C 0.9972(5) 0.7513(6) -0.1078(3) 0.032(2) Uani 1 1 d U . .
H74A H 0.9826 0.8017 -0.0964 0.039 Uiso 1 1 calc R . .
H74B H 1.0411 0.7596 -0.1109 0.039 Uiso 1 1 calc R . .
C75 C 0.9544(6) 0.7303(6) -0.1527(3) 0.037(2) Uani 1 1 d U . .
C76 C 0.8939(7) 0.7583(9) -0.1649(4) 0.084(5) Uani 1 1 d U . .
H76 H 0.8795 0.7926 -0.1445 0.100 Uiso 1 1 calc R . .
C77 C 0.8533(8) 0.7389(10) -0.2049(5) 0.104(6) Uani 1 1 d U . .
H77 H 0.8115 0.7607 -0.2125 0.125 Uiso 1 1 calc R . .
C78 C 0.8719(8) 0.6881(9) -0.2348(4) 0.080(5) Uani 1 1 d U . .
H78 H 0.8427 0.6724 -0.2623 0.097 Uiso 1 1 calc R . .
C79 C 0.9332(6) 0.6605(7) -0.2241(4) 0.049(3) Uani 1 1 d U . .
H79 H 0.9477 0.6278 -0.2451 0.059 Uiso 1 1 calc R . .
C80 C 0.9730(6) 0.6798(6) -0.1838(3) 0.041(2) Uani 1 1 d U . .
H80 H 1.0149 0.6584 -0.1764 0.049 Uiso 1 1 calc R . .
C81 C 1.2018(4) 0.6911(6) 0.0267(3) 0.031(2) Uani 1 1 d U . .
H81A H 1.2407 0.6626 0.0434 0.037 Uiso 1 1 calc R . .
H81B H 1.2082 0.7072 -0.0032 0.037 Uiso 1 1 calc R . .
C82 C 1.1939(5) 0.7636(6) 0.0521(4) 0.036(2) Uani 1 1 d U . .
C83 C 1.1958(5) 0.8388(7) 0.0347(4) 0.045(2) Uani 1 1 d U . .
H83 H 1.2004 0.8439 0.0045 0.054 Uiso 1 1 calc R . .
C84 C 1.1912(6) 0.9084(7) 0.0591(5) 0.051(3) Uani 1 1 d U . .
H84 H 1.1904 0.9597 0.0454 0.061 Uiso 1 1 calc R . .
C85 C 1.1877(6) 0.9011(7) 0.1046(5) 0.056(3) Uani 1 1 d U . .
H85 H 1.1880 0.9476 0.1228 0.067 Uiso 1 1 calc R . .
C86 C 1.1837(6) 0.8243(7) 0.1226(5) 0.058(3) Uani 1 1 d U . .
H86 H 1.1789 0.8186 0.1526 0.070 Uiso 1 1 calc R . .
C87 C 1.1867(5) 0.7575(7) 0.0970(4) 0.042(2) Uani 1 1 d U . .
H87 H 1.1838 0.7059 0.1097 0.051 Uiso 1 1 calc R . .
C88 C 1.1057(6) 0.5460(6) 0.1815(3) 0.040(2) Uani 1 1 d U . .
C89 C 1.1669(9) 0.5594(11) 0.1938(6) 0.028(4) Uiso 0.50 1 d PU A 1
C89' C 1.1152(14) 0.6198(16) 0.2085(9) 0.063(7) Uiso 0.50 1 d PU A 2
C90 C 1.1929(11) 0.6346(14) 0.1953(8) 0.044(5) Uiso 0.50 1 d PU A 1
C90' C 1.1622(15) 0.6777(18) 0.2077(11) 0.073(8) Uiso 0.50 1 d PU A 2
C91 C 1.2571(14) 0.6548(17) 0.2083(10) 0.066(7) Uiso 0.50 1 d PU A 1
C91' C 1.1628(18) 0.748(2) 0.2442(13) 0.099(10) Uiso 0.50 1 d PU A 2
C92 C 1.2936(15) 0.5888(19) 0.2202(11) 0.076(8) Uiso 0.50 1 d PU A 1
C92' C 1.1276(12) 0.7541(15) 0.2749(8) 0.053(6) Uiso 0.50 1 d PU A 2
C93 C 1.2770(14) 0.5054(17) 0.2189(10) 0.070(8) Uiso 0.50 1 d PU A 1
C93' C 1.0767(12) 0.6982(15) 0.2712(9) 0.053(6) Uiso 0.50 1 d PU A 2
C94 C 1.2068(13) 0.4920(15) 0.2046(9) 0.058(7) Uiso 0.50 1 d PU A 1
C94' C 1.0688(15) 0.6275(18) 0.2357(10) 0.075(8) Uiso 0.50 1 d PU A 2
C95 C 0.1323(14) 0.9225(12) 0.8564(9) 0.155(7) Uani 1 1 d U . .
H95A H 0.1545 0.8855 0.8400 0.186 Uiso 1 1 calc R . .
H95B H 0.0869 0.9066 0.8503 0.186 Uiso 1 1 calc R . .
C96 C 0.1628(10) 0.9214(12) 0.9062(8) 0.127(6) Uani 1 1 d U . .
H96A H 0.2068 0.9001 0.9130 0.152 Uiso 1 1 calc R . .
H96B H 0.1375 0.8903 0.9232 0.152 Uiso 1 1 calc R . .
C97 C 0.1617(10) 1.0095(12) 0.9159(8) 0.120(5) Uani 1 1 d U . .
H97A H 0.1453 1.0182 0.9431 0.144 Uiso 1 1 calc R . .
H97B H 0.2055 1.0313 0.9222 0.144 Uiso 1 1 calc R . .
C98 C 0.1203(11) 1.0522(13) 0.8763(8) 0.130(6) Uani 1 1 d U . .
H98A H 0.0745 1.0490 0.8755 0.156 Uiso 1 1 calc R . .
H98B H 0.1332 1.1087 0.8739 0.156 Uiso 1 1 calc R . .
C99 C 0.1017(9) 0.3234(9) 0.8142(7) 0.101(5) Uani 1 1 d U . .
H99A H 0.1182 0.3362 0.8468 0.121 Uiso 1 1 calc R . .
H99B H 0.0611 0.3528 0.8030 0.121 Uiso 1 1 calc R . .
C100 C 0.1469(11) 0.3512(10) 0.7897(8) 0.140(9) Uani 1 1 d U . .
H10A H 0.1889 0.3280 0.8034 0.210 Uiso 1 1 calc R . .
H10B H 0.1497 0.4099 0.7913 0.210 Uiso 1 1 calc R . .
H10C H 0.1328 0.3345 0.7578 0.210 Uiso 1 1 calc R . .

loop_
_atom_site_aniso_label
_atom_site_aniso_U_11
_atom_site_aniso_U_22
_atom_site_aniso_U_33
_atom_site_aniso_U_23
_atom_site_aniso_U_13
_atom_site_aniso_U_12
Sn1 0.0220(3) 0.0445(4) 0.0114(3) 0.0044(3) 0.0022(3) 0.0097(3)
Sn2 0.0197(3) 0.0332(4) 0.0102(3) 0.0026(2) 0.0054(2) 0.0107(3)
Sn3 0.0203(3) 0.0280(3) 0.0109(3) 0.0017(2) 0.0055(2) 0.0086(3)
Sn4 0.0225(3) 0.0222(3) 0.0152(3) 0.0002(2) 0.0090(2) 0.0049(3)
Sn5 0.0189(3) 0.0265(3) 0.0142(3) 0.0021(2) 0.0101(2) 0.0048(3)
Sn6 0.0177(3) 0.0267(3) 0.0143(3) 0.0033(2) 0.0057(2) 0.0051(3)
Sn7 0.0222(3) 0.0221(3) 0.0149(3) 0.0047(2) 0.0093(2) 0.0045(3)
Sn8 0.0182(3) 0.0246(3) 0.0169(3) 0.0009(2) 0.0081(2) 0.0012(3)
Sn9 0.0206(3) 0.0279(3) 0.0112(3) 0.0007(2) 0.0064(2) 0.0043(3)
N1 0.020(3) 0.029(4) 0.010(3) 0.001(3) 0.004(3) 0.010(3)
N2 0.018(4) 0.037(4) 0.006(3) -0.001(3) 0.002(3) 0.002(3)
N3 0.026(4) 0.041(4) 0.012(3) 0.006(3) 0.009(3) 0.015(3)
N4 0.022(4) 0.040(5) 0.012(3) 0.002(3) 0.003(3) 0.015(3)
O1 0.028(3) 0.044(4) 0.013(3) 0.003(3) 0.007(3) 0.013(3)
O2 0.033(4) 0.052(4) 0.010(3) -0.002(3) 0.008(3) 0.003(3)
O3 0.022(3) 0.037(4) 0.011(3) -0.001(2) 0.003(2) 0.011(3)
O4 0.025(3) 0.041(4) 0.010(3) 0.004(3) 0.005(3) 0.015(3)
O5 0.021(3) 0.050(4) 0.013(3) 0.001(3) 0.004(2) 0.012(3)
O6 0.028(4) 0.085(6) 0.017(3) 0.003(3) 0.002(3) 0.027(4)
O7 0.028(4) 0.052(4) 0.025(4) 0.000(3) 0.008(3) 0.020(3)
O8 0.029(3) 0.038(4) 0.016(3) 0.000(3) 0.007(3) 0.014(3)
O9 0.026(3) 0.043(4) 0.014(3) 0.002(2) 0.005(2) 0.018(3)
O10 0.031(3) 0.040(4) 0.010(3) 0.005(2) 0.015(2) 0.007(3)
O11 0.027(3) 0.024(3) 0.024(3) 0.000(2) 0.019(3) 0.011(2)
O12 0.018(3) 0.025(3) 0.019(3) -0.001(2) 0.009(2) 0.008(2)
O13 0.015(3) 0.019(3) 0.013(2) 0.001(2) 0.008(2) 0.003(2)
O14 0.028(3) 0.024(3) 0.018(3) -0.004(2) 0.005(2) 0.003(2)
O15 0.020(3) 0.027(3) 0.016(3) 0.003(2) 0.005(2) 0.004(2)
O16 0.024(3) 0.022(3) 0.016(3) 0.003(2) 0.009(2) 0.003(2)
O17 0.022(3) 0.028(3) 0.018(3) 0.002(2) 0.010(2) 0.009(2)
O18 0.025(3) 0.024(3) 0.014(3) 0.001(2) 0.009(2) 0.003(2)
O19 0.022(3) 0.025(3) 0.013(3) 0.001(2) 0.006(2) 0.002(2)
O20 0.061(7) 0.080(6) 0.124(9) -0.007(6) 0.027(6) 0.017(5)
O21 0.105(9) 0.101(8) 0.052(6) -0.034(5) 0.024(6) 0.003(7)
O22 0.230(15) 0.105(8) 0.166(7) 0.015(7) 0.084(11) 0.021(10)
C1 0.017(4) 0.028(5) 0.014(4) -0.001(3) 0.007(3) 0.001(3)
C2 0.025(4) 0.022(5) 0.012(3) 0.001(3) 0.008(3) 0.000(3)
C3 0.021(4) 0.024(5) 0.016(4) -0.003(3) 0.010(3) 0.002(3)
C4 0.021(4) 0.028(5) 0.014(3) -0.008(3) 0.001(3) 0.002(4)
C5 0.027(5) 0.035(5) 0.014(4) 0.003(4) 0.009(3) 0.001(4)
C6 0.016(4) 0.054(6) 0.017(4) 0.001(4) 0.003(3) 0.007(4)
C7 0.027(5) 0.041(5) 0.011(3) 0.008(4) 0.008(3) 0.017(4)
C8 0.023(5) 0.037(5) 0.016(4) 0.007(4) 0.007(3) 0.014(4)
C9 0.019(4) 0.035(5) 0.014(3) 0.008(3) 0.007(3) 0.009(4)
C10 0.026(5) 0.031(5) 0.019(4) 0.008(4) 0.011(4) 0.011(4)
C11 0.028(4) 0.054(6) 0.023(5) 0.007(4) 0.002(4) 0.004(4)
C12 0.026(4) 0.048(6) 0.023(4) 0.006(4) 0.005(4) -0.003(4)
C13 0.030(5) 0.053(7) 0.027(4) 0.002(5) 0.013(4) -0.001(5)
C14 0.050(6) 0.040(6) 0.023(5) 0.003(4) 0.000(4) -0.005(5)
C15 0.039(5) 0.046(6) 0.032(5) 0.010(5) -0.009(5) -0.002(5)
C16 0.031(5) 0.050(7) 0.046(6) 0.004(5) 0.007(4) 0.003(5)
C17 0.029(5) 0.048(6) 0.022(4) -0.002(4) 0.007(4) 0.002(5)
C18 0.037(5) 0.048(5) 0.018(5) 0.011(4) 0.008(4) 0.018(4)
C19 0.066(6) 0.032(5) 0.026(5) 0.011(4) 0.018(5) 0.014(4)
C20 0.055(6) 0.047(7) 0.040(6) 0.004(5) 0.017(5) 0.007(5)
C21 0.081(8) 0.043(7) 0.064(8) 0.003(5) 0.034(7) -0.006(6)
C22 0.092(9) 0.024(6) 0.069(8) 0.005(5) 0.020(7) -0.001(6)
C23 0.099(9) 0.030(6) 0.049(7) -0.003(5) 0.022(6) 0.011(6)
C24 0.079(7) 0.031(6) 0.033(6) 0.010(4) 0.017(5) 0.020(5)
C25 0.027(5) 0.041(4) 0.020(4) 0.009(3) 0.011(4) 0.007(4)
C26 0.037(6) 0.039(5) 0.029(5) 0.002(4) 0.007(4) 0.000(4)
C27 0.037(6) 0.039(6) 0.029(5) 0.002(4) 0.008(4) -0.001(4)
C28 0.037(6) 0.037(6) 0.042(6) -0.007(4) 0.007(4) -0.007(5)
C29 0.057(7) 0.034(6) 0.037(6) -0.014(5) 0.002(5) -0.004(5)
C30 0.058(7) 0.039(6) 0.045(6) -0.007(5) -0.004(5) -0.005(5)
C31 0.046(6) 0.032(6) 0.042(6) 0.004(4) 0.006(4) -0.002(5)
C32 0.024(4) 0.030(4) 0.017(4) 0.003(3) 0.007(4) 0.010(4)
C33 0.028(4) 0.015(4) 0.029(4) -0.004(4) 0.010(4) 0.006(4)
C34 0.035(5) 0.037(6) 0.023(4) 0.000(4) 0.012(4) -0.006(5)
C35 0.040(6) 0.064(7) 0.038(5) 0.001(5) 0.019(4) -0.011(6)
C36 0.026(5) 0.068(8) 0.048(6) -0.012(6) 0.013(4) -0.001(5)
C37 0.026(5) 0.053(7) 0.039(5) -0.009(5) -0.005(4) 0.007(5)
C38 0.030(5) 0.045(6) 0.029(5) -0.002(4) 0.009(4) 0.010(5)
C39 0.031(5) 0.030(5) 0.024(4) -0.004(4) 0.005(4) -0.002(4)
C40 0.021(5) 0.036(5) 0.021(4) 0.001(4) 0.001(4) -0.006(4)
C41 0.033(6) 0.053(7) 0.042(5) 0.019(5) 0.018(5) 0.000(5)
C42 0.040(7) 0.093(9) 0.036(6) 0.026(6) 0.003(5) -0.011(6)
C43 0.057(8) 0.122(11) 0.025(6) -0.001(6) 0.018(5) -0.018(7)
C44 0.061(8) 0.092(10) 0.056(7) -0.007(6) 0.037(6) 0.001(6)
C45 0.039(6) 0.055(7) 0.049(6) 0.003(5) 0.024(5) 0.003(5)
C46 0.024(4) 0.037(5) 0.027(5) -0.001(3) 0.007(4) 0.003(4)
C47 0.028(5) 0.033(5) 0.033(5) -0.004(4) 0.012(4) 0.001(4)
C48 0.031(5) 0.042(6) 0.056(7) 0.019(5) 0.021(5) 0.004(5)
C49 0.052(6) 0.042(7) 0.064(8) 0.024(5) 0.028(6) 0.016(5)
C50 0.056(6) 0.053(7) 0.054(7) 0.024(5) 0.034(6) 0.003(5)
C51 0.042(6) 0.053(7) 0.057(7) 0.012(5) 0.024(5) -0.005(5)
C52 0.035(5) 0.035(6) 0.044(6) -0.004(4) 0.014(5) -0.001(4)
C53 0.036(6) 0.023(4) 0.027(4) -0.006(3) 0.010(4) 0.004(3)
C54 0.046(6) 0.019(5) 0.036(5) -0.001(4) 0.020(4) 0.001(4)
C55 0.056(6) 0.030(6) 0.069(7) -0.020(5) 0.034(6) -0.013(5)
C56 0.105(9) 0.037(7) 0.103(10) -0.031(6) 0.080(7) -0.033(7)
C57 0.173(13) 0.026(7) 0.076(8) 0.005(6) 0.088(8) 0.004(8)
C58 0.119(10) 0.043(7) 0.050(7) 0.011(5) 0.028(7) 0.044(7)
C59 0.063(6) 0.023(5) 0.039(5) -0.006(4) 0.014(5) 0.017(5)
C60 0.033(5) 0.036(5) 0.038(5) 0.005(4) 0.025(4) 0.003(4)
C61 0.031(5) 0.041(5) 0.032(5) 0.000(4) 0.028(4) -0.001(4)
C62 0.020(5) 0.107(9) 0.060(7) -0.022(6) 0.024(4) -0.001(5)
C63 0.032(7) 0.149(12) 0.107(12) -0.082(9) 0.042(7) -0.028(8)
C64 0.131(15) 0.124(11) 0.142(15) -0.059(10) 0.111(10) -0.080(11)
C65 0.183(16) 0.053(7) 0.093(11) -0.010(7) 0.104(10) -0.035(9)
C66 0.104(10) 0.037(5) 0.048(6) -0.002(4) 0.051(6) 0.002(6)
C67 0.019(4) 0.044(6) 0.034(5) 0.009(4) 0.005(4) 0.008(4)
C68 0.022(5) 0.050(6) 0.056(7) 0.006(5) 0.003(4) -0.001(4)
C69 0.054(8) 0.088(9) 0.099(11) -0.034(8) 0.041(7) -0.024(7)
C70 0.063(9) 0.092(10) 0.124(13) -0.014(9) 0.053(9) -0.025(8)
C71 0.050(8) 0.086(9) 0.100(12) 0.001(8) 0.018(7) -0.024(7)
C72 0.053(8) 0.054(7) 0.121(12) 0.002(8) 0.013(8) -0.007(6)
C73 0.044(7) 0.044(6) 0.092(10) 0.009(6) 0.023(7) 0.004(5)
C74 0.046(6) 0.030(5) 0.026(4) 0.009(3) 0.020(4) 0.004(4)
C75 0.069(6) 0.030(5) 0.018(4) 0.008(4) 0.021(4) 0.013(5)
C76 0.092(9) 0.092(10) 0.049(7) -0.039(7) -0.016(6) 0.056(9)
C77 0.104(10) 0.128(13) 0.056(8) -0.039(8) -0.025(7) 0.078(10)
C78 0.101(9) 0.099(11) 0.026(6) -0.024(6) -0.011(6) 0.038(9)
C79 0.078(8) 0.046(7) 0.023(5) -0.005(5) 0.015(5) 0.005(6)
C80 0.065(7) 0.041(6) 0.021(5) 0.004(4) 0.018(4) 0.007(5)
C81 0.021(4) 0.035(5) 0.040(5) 0.004(4) 0.015(4) -0.005(4)
C82 0.019(5) 0.036(5) 0.058(6) -0.004(4) 0.017(5) -0.008(4)
C83 0.027(6) 0.048(5) 0.059(7) 0.006(4) 0.008(5) 0.000(5)
C84 0.042(7) 0.033(5) 0.075(7) 0.001(5) 0.008(6) -0.005(5)
C85 0.051(7) 0.042(5) 0.069(7) -0.010(5) 0.005(7) -0.001(6)
C86 0.068(8) 0.051(6) 0.060(7) -0.012(5) 0.024(7) -0.010(7)
C87 0.040(6) 0.039(5) 0.052(6) -0.001(4) 0.019(5) -0.001(5)
C88 0.066(6) 0.039(6) 0.008(4) 0.001(4) -0.003(4) 0.001(5)
C95 0.20(2) 0.097(8) 0.181(14) 0.026(9) 0.068(16) 0.030(13)
C96 0.104(14) 0.115(10) 0.187(14) 0.042(11) 0.085(13) 0.008(11)
C97 0.106(14) 0.109(11) 0.164(8) 0.037(10) 0.068(11) -0.017(11)
C98 0.141(16) 0.104(10) 0.154(14) 0.011(9) 0.053(13) 0.019(11)
C99 0.114(15) 0.075(8) 0.121(15) 0.018(10) 0.044(12) 0.022(9)
C100 0.19(2) 0.071(11) 0.20(2) 0.042(13) 0.124(19) 0.047(11)

loop_
_atom_type_symbol
_atom_type_description
_atom_type_scat_dispersion_real
_atom_type_scat_dispersion_imag
_atom_type_scat_source
C C 0.0033 0.0016 'International Tables Vol C Tables 4.2.6.8 and 6.1.1.4'
H H 0.0000 0.0000 'International Tables Vol C Tables 4.2.6.8 and 6.1.1.4'
N N 0.0061 0.0033 'International Tables Vol C Tables 4.2.6.8 and 6.1.1.4'
O O 0.0106 0.0060 'International Tables Vol C Tables 4.2.6.8 and 6.1.1.4'
Sn Sn -0.6537 1.4246 'International Tables Vol C Tables 4.2.6.8 and 6.1.1.4'

loop_
_geom_angle_atom_site_label_1
_geom_angle_atom_site_label_2
_geom_angle_atom_site_label_3
_geom_angle
_geom_angle_site_symmetry_1
_geom_angle_site_symmetry_3
C18 Sn1 N1 119.3(3) . .
C18 Sn1 C11 123.5(4) . .
N1 Sn1 C11 116.1(3) . .
C18 Sn1 O5 99.4(3) . .
N1 Sn1 O5 77.0(2) . .
C11 Sn1 O5 102.3(3) . .
C18 Sn1 O1 89.7(3) . .
N1 Sn1 O1 73.5(2) . .
C11 Sn1 O1 96.2(3) . .
O5 Sn1 O1 149.9(2) . .
C32 Sn2 C25 174.0(3) . .
C32 Sn2 O9 92.8(2) . .
C25 Sn2 O9 89.4(2) . .
C32 Sn2 O3 98.5(2) . .
C25 Sn2 O3 87.2(3) . .
O9 Sn2 O3 85.8(2) . .
C32 Sn2 N3 85.5(2) . .
C25 Sn2 N3 89.5(2) . .
O9 Sn2 N3 78.9(2) . .
O3 Sn2 N3 164.4(2) . .
C32 Sn2 N2 87.0(2) . .
C25 Sn2 N2 93.3(2) . .
O9 Sn2 N2 156.2(2) . .
O3 Sn2 N2 70.7(2) . .
N3 Sn2 N2 124.7(2) . .
O9 Sn3 C39 103.3(3) . .
O9 Sn3 C46 101.6(2) . .
C39 Sn3 C46 147.9(3) . .
O9 Sn3 N4 80.8(2) . .
C39 Sn3 N4 96.5(3) . .
C46 Sn3 N4 107.3(3) . .
O9 Sn3 O8 149.6(2) . .
C39 Sn3 O8 85.6(3) . .
C46 Sn3 O8 83.1(3) . .
N4 Sn3 O8 69.2(2) . .
O9 Sn3 O4 79.9(2) . 3_657
C39 Sn3 O4 80.6(3) . 3_657
C46 Sn3 O4 84.1(3) . 3_657
N4 Sn3 O4 159.2(2) . 3_657
O8 Sn3 O4 130.53(19) . 3_657
O13 Sn4 O14 76.0(2) . .
O13 Sn4 O16 87.5(2) . .
O14 Sn4 O16 90.4(2) . .
O13 Sn4 O11 77.2(2) . .
O14 Sn4 O11 97.0(2) . .
O16 Sn4 O11 160.8(2) . .
O13 Sn4 O18 88.3(2) . .
O14 Sn4 O18 160.0(2) . .
O16 Sn4 O18 76.4(2) . .
O11 Sn4 O18 91.4(2) . .
O13 Sn4 C53 168.9(2) . .
O14 Sn4 C53 98.1(3) . .
O16 Sn4 C53 102.1(3) . .
O11 Sn4 C53 94.4(3) . .
O18 Sn4 C53 99.3(3) . .
O13 Sn4 Sn5 38.76(14) . .
O14 Sn4 Sn5 88.72(16) . .
O16 Sn4 Sn5 124.36(15) . .
O11 Sn4 Sn5 38.66(15) . .
O18 Sn4 Sn5 86.59(15) . .
C53 Sn4 Sn5 133.0(3) . .
O13 Sn4 Sn7 88.03(14) . .
O14 Sn4 Sn7 127.20(16) . .
O16 Sn4 Sn7 38.13(16) . .
O11 Sn4 Sn7 128.33(16) . .
O18 Sn4 Sn7 38.24(15) . .
C53 Sn4 Sn7 103.0(2) . .
Sn5 Sn4 Sn7 109.35(2) . .
O13 Sn4 Sn9 37.73(15) . .
O14 Sn4 Sn9 38.35(16) . .
O16 Sn4 Sn9 86.93(15) . .
O11 Sn4 Sn9 87.95(16) . .
O18 Sn4 Sn9 124.50(15) . .
C53 Sn4 Sn9 136.1(3) . .
Sn5 Sn4 Sn9 60.40(2) . .
Sn7 Sn4 Sn9 109.60(2) . .
O10 Sn5 O17 91.1(2) . 3_765
O10 Sn5 O11 95.6(2) . .
O17 Sn5 O11 161.0(2) 3_765 .
O10 Sn5 O13 75.5(2) . .
O17 Sn5 O13 87.9(2) 3_765 .
O11 Sn5 O13 76.7(2) . .
O10 Sn5 O12 159.9(2) . .
O17 Sn5 O12 76.1(2) 3_765 .
O11 Sn5 O12 92.3(2) . .
O13 Sn5 O12 88.4(2) . .
O10 Sn5 C60 97.6(3) . .
O17 Sn5 C60 102.3(3) 3_765 .
O11 Sn5 C60 94.4(3) . .
O13 Sn5 C60 168.0(3) . .
O12 Sn5 C60 100.1(3) . .
O10 Sn5 Sn4 87.38(17) . .
O17 Sn5 Sn4 124.12(16) 3_765 .
O11 Sn5 Sn4 38.97(15) . .
O13 Sn5 Sn4 38.00(14) . .
O12 Sn5 Sn4 87.20(16) . .
C60 Sn5 Sn4 133.3(3) . .
O10 Sn5 Sn8 127.93(16) . 3_765
O17 Sn5 Sn8 38.17(16) 3_765 3_765
O11 Sn5 Sn8 128.90(16) . 3_765
O13 Sn5 Sn8 88.59(14) . 3_765
O12 Sn5 Sn8 37.93(15) . 3_765
C60 Sn5 Sn8 103.3(3) . 3_765
Sn4 Sn5 Sn8 109.70(3) . 3_765
O12 Sn6 O18 97.4(2) . .
O12 Sn6 O19 133.8(2) . .
O18 Sn6 O19 76.9(2) . .
O12 Sn6 O15 76.6(2) . 3_765
O18 Sn6 O15 134.0(2) . 3_765
O19 Sn6 O15 75.8(2) . 3_765
O12 Sn6 C67 112.0(3) . .
O18 Sn6 C67 117.9(3) . .
O19 Sn6 C67 110.9(3) . .
O15 Sn6 C67 106.2(3) 3_765 .
O12 Sn6 Sn8 38.82(15) . 3_765
O18 Sn6 Sn8 119.96(16) . 3_765
O19 Sn6 Sn8 104.83(15) . 3_765
O15 Sn6 Sn8 37.92(15) 3_765 3_765
C67 Sn6 Sn8 116.8(3) . 3_765
O12 Sn6 Sn7 120.02(16) . .
O18 Sn6 Sn7 39.20(15) . .
O19 Sn6 Sn7 37.77(15) . .
O15 Sn6 Sn7 104.70(16) 3_765 .
C67 Sn6 Sn7 123.9(3) . .
Sn8 Sn6 Sn7 116.44(3) 3_765 .
O19 Sn7 O17 98.6(2) . .
O19 Sn7 O16 136.8(2) . .
O17 Sn7 O16 77.5(2) . .
O19 Sn7 O18 77.3(2) . .
O17 Sn7 O18 136.8(2) . .
O16 Sn7 O18 77.3(2) . .
O19 Sn7 C74 106.2(3) . .
O17 Sn7 C74 106.0(3) . .
O16 Sn7 C74 116.3(3) . .
O18 Sn7 C74 116.5(3) . .
O19 Sn7 Sn8 122.27(16) . .
O17 Sn7 Sn8 39.61(16) . .
O16 Sn7 Sn8 38.11(15) . .
O18 Sn7 Sn8 106.77(16) . .
C74 Sn7 Sn8 120.4(3) . .
O19 Sn7 Sn6 39.35(15) . .
O17 Sn7 Sn6 122.65(17) . .
O16 Sn7 Sn6 107.16(15) . .
O18 Sn7 Sn6 38.06(16) . .
C74 Sn7 Sn6 120.0(3) . .
Sn8 Sn7 Sn6 119.39(3) . .
O19 Sn7 Sn4 109.54(15) . .
O17 Sn7 Sn4 109.55(15) . .
O16 Sn7 Sn4 38.56(15) . .
O18 Sn7 Sn4 38.79(16) . .
C74 Sn7 Sn4 124.0(3) . .
Sn8 Sn7 Sn4 71.59(2) . .
Sn6 Sn7 Sn4 72.02(2) . .
O15 Sn8 O16 98.2(2) . .
O15 Sn8 O12 77.3(2) . 3_765
O16 Sn8 O12 136.4(2) . 3_765
O15 Sn8 O17 136.3(2) . .
O16 Sn8 O17 77.7(2) . .
O12 Sn8 O17 76.9(2) 3_765 .
O15 Sn8 C81 111.1(3) . .
O16 Sn8 C81 107.2(3) . .
O12 Sn8 C81 114.9(3) 3_765 .
O17 Sn8 C81 111.6(3) . .
O15 Sn8 Sn7 121.57(16) . .
O16 Sn8 Sn7 39.33(16) . .
O12 Sn8 Sn7 106.57(16) 3_765 .
O17 Sn8 Sn7 38.55(15) . .
C81 Sn8 Sn7 118.1(3) . .
O15 Sn8 Sn6 39.79(16) . 3_765
O16 Sn8 Sn6 122.41(15) . 3_765
O12 Sn8 Sn6 37.65(15) 3_765 3_765
O17 Sn8 Sn6 106.32(16) . 3_765
C81 Sn8 Sn6 122.4(3) . 3_765
Sn7 Sn8 Sn6 118.74(2) . 3_765
O15 Sn8 Sn5 109.63(16) . 3_765
O16 Sn8 Sn5 109.32(16) . 3_765
O12 Sn8 Sn5 38.82(15) 3_765 3_765
O17 Sn8 Sn5 38.09(15) . 3_765
C81 Sn8 Sn5 119.3(3) . 3_765
Sn7 Sn8 Sn5 71.58(2) . 3_765
Sn6 Sn8 Sn5 71.70(3) 3_765 3_765
O13 Sn9 O14 75.9(2) . .
O13 Sn9 O10 75.7(2) . .
O14 Sn9 O10 96.7(2) . .
O13 Sn9 O15 87.8(2) . .
O14 Sn9 O15 90.4(2) . .
O10 Sn9 O15 159.7(2) . .
O13 Sn9 O19 88.2(2) . 3_765
O14 Sn9 O19 159.3(2) . 3_765
O10 Sn9 O19 91.9(2) . 3_765
O15 Sn9 O19 75.7(2) . 3_765
O13 Sn9 C88 168.2(3) . .
O14 Sn9 C88 100.3(3) . .
O10 Sn9 C88 93.9(3) . .
O15 Sn9 C88 103.5(3) . .
O19 Sn9 C88 97.9(3) 3_765 .
O13 Sn9 Sn4 37.61(15) . .
O14 Sn9 Sn4 38.34(16) . .
O10 Sn9 Sn4 86.80(16) . .
O15 Sn9 Sn4 87.07(15) . .
O19 Sn9 Sn4 124.09(15) 3_765 .
C88 Sn9 Sn4 138.0(3) . .
C4 N1 N2 108.9(6) . .
C4 N1 Sn1 118.4(4) . .
N2 N1 Sn1 132.0(5) . .
C2 N2 N1 108.0(5) . .
C2 N2 Sn2 114.8(4) . .
N1 N2 Sn2 136.2(5) . .
C7 N3 N4 107.0(6) . .
C7 N3 Sn2 131.9(4) . .
N4 N3 Sn2 121.1(5) . .
C9 N4 N3 109.6(6) . .
C9 N4 Sn3 122.0(4) . .
N3 N4 Sn3 127.9(5) . .
C5 O1 Sn1 117.6(4) . .
C1 O3 Sn2 119.6(4) . .
C1 O4 Sn3 139.9(4) . 3_657
C6 O5 Sn1 115.7(4) . .
C10 O8 Sn3 118.1(4) . .
Sn3 O9 Sn2 130.6(3) . .
Sn3 O9 H9 114.7 . .
Sn2 O9 H9 114.7 . .
Sn5 O10 Sn9 104.3(2) . .
Sn5 O10 H101 127.8 . .
Sn9 O10 H101 127.8 . .
Sn5 O11 Sn4 102.4(2) . .
Sn5 O11 H102 128.8 . .
Sn4 O11 H102 128.8 . .
Sn6 O12 Sn8 103.5(2) . 3_765
Sn6 O12 Sn5 134.0(3) . .
Sn8 O12 Sn5 103.2(2) 3_765 .
Sn4 O13 Sn9 104.7(2) . .
Sn4 O13 Sn5 103.2(2) . .
Sn9 O13 Sn5 104.1(2) . .
Sn4 O14 Sn9 103.3(2) . .
Sn4 O14 H103 128.3 . .
Sn9 O14 H103 128.3 . .
Sn8 O15 Sn9 133.6(3) . .
Sn8 O15 Sn6 102.3(2) . 3_765
Sn9 O15 Sn6 104.0(2) . 3_765
Sn8 O16 Sn7 102.6(2) . .
Sn8 O16 Sn4 133.6(3) . .
Sn7 O16 Sn4 103.3(3) . .
Sn7 O17 Sn5 133.8(3) . 3_765
Sn7 O17 Sn8 101.8(2) . .
Sn5 O17 Sn8 103.7(2) 3_765 .
Sn6 O18 Sn7 102.7(2) . .
Sn6 O18 Sn4 134.5(3) . .
Sn7 O18 Sn4 103.0(3) . .
Sn7 O19 Sn6 102.9(2) . .
Sn7 O19 Sn9 133.0(3) . 3_765
Sn6 O19 Sn9 104.4(2) . 3_765
C99 O20 H20 109.5 . .
C95 O22 C98 107.9(14) . .
O4 C1 O3 125.1(7) . .
O4 C1 C2 118.5(7) . .
O3 C1 C2 116.4(7) . .
N2 C2 C3 110.0(7) . .
N2 C2 C1 117.3(6) . .
C3 C2 C1 132.7(8) . .
C4 C3 C2 102.7(7) . .
C4 C3 H3 128.6 . .
C2 C3 H3 128.6 . .
N1 C4 C3 110.3(7) . .
N1 C4 C5 115.8(7) . .
C3 C4 C5 133.8(8) . .
O2 C5 O1 125.1(7) . .
O2 C5 C4 120.5(8) . .
O1 C5 C4 114.3(7) . .
O6 C6 O5 122.9(7) . .
O6 C6 C7 124.3(8) . .
O5 C6 C7 112.8(7) . .
N3 C7 C8 110.0(7) . .
N3 C7 C6 118.1(7) . .
C8 C7 C6 131.9(8) . .
C9 C8 C7 104.7(8) . .
C9 C8 H8 127.6 . .
C7 C8 H8 127.6 . .
N4 C9 C8 108.7(7) . .
N4 C9 C10 115.3(7) . .
C8 C9 C10 136.0(8) . .
O7 C10 O8 124.9(7) . .
O7 C10 C9 120.3(7) . .
O8 C10 C9 114.7(7) . .
C12 C11 Sn1 113.3(7) . .
C12 C11 H11A 108.9 . .
Sn1 C11 H11A 108.9 . .
C12 C11 H11B 108.9 . .
Sn1 C11 H11B 108.9 . .
H11A C11 H11B 107.7 . .
C17 C12 C13 117.3(9) . .
C17 C12 C11 121.8(9) . .
C13 C12 C11 120.9(9) . .
C14 C13 C12 120.3(10) . .
C14 C13 H13 119.8 . .
C12 C13 H13 119.8 . .
C15 C14 C13 120.8(10) . .
C15 C14 H14 119.6 . .
C13 C14 H14 119.6 . .
C14 C15 C16 118.3(10) . .
C14 C15 H15 120.9 . .
C16 C15 H15 120.9 . .
C17 C16 C15 121.7(11) . .
C17 C16 H16 119.2 . .
C15 C16 H16 119.2 . .
C16 C17 C12 121.5(10) . .
C16 C17 H17 119.2 . .
C12 C17 H17 119.2 . .
C19 C18 Sn1 115.9(7) . .
C19 C18 H18A 108.3 . .
Sn1 C18 H18A 108.3 . .
C19 C18 H18B 108.3 . .
Sn1 C18 H18B 108.3 . .
H18A C18 H18B 107.4 . .
C24 C19 C20 117.9(12) . .
C24 C19 C18 121.9(10) . .
C20 C19 C18 120.2(10) . .
C21 C20 C19 120.9(11) . .
C21 C20 H20A 119.5 . .
C19 C20 H20A 119.5 . .
C20 C21 C22 120.3(13) . .
C20 C21 H21 119.9 . .
C22 C21 H21 119.9 . .
C23 C22 C21 117.8(13) . .
C23 C22 H22 121.1 . .
C21 C22 H22 121.1 . .
C22 C23 C24 122.8(12) . .
C22 C23 H23 118.6 . .
C24 C23 H23 118.6 . .
C19 C24 C23 120.3(12) . .
C19 C24 H24 119.9 . .
C23 C24 H24 119.9 . .
C26 C25 Sn2 116.5(6) . .
C26 C25 H25A 108.2 . .
Sn2 C25 H25A 108.2 . .
C26 C25 H25B 108.2 . .
Sn2 C25 H25B 108.2 . .
H25A C25 H25B 107.3 . .
C27 C26 C31 117.9(10) . .
C27 C26 C25 121.4(9) . .
C31 C26 C25 120.6(10) . .
C28 C27 C26 121.8(10) . .
C28 C27 H27 119.1 . .
C26 C27 H27 119.1 . .
C29 C28 C27 119.6(11) . .
C29 C28 H28 120.2 . .
C27 C28 H28 120.2 . .
C28 C29 C30 120.2(10) . .
C28 C29 H29 119.9 . .
C30 C29 H29 119.9 . .
C29 C30 C31 120.1(11) . .
C29 C30 H30 119.9 . .
C31 C30 H30 119.9 . .
C30 C31 C26 120.4(11) . .
C30 C31 H31 119.8 . .
C26 C31 H31 119.8 . .
C33 C32 Sn2 117.7(6) . .
C33 C32 H32A 107.9 . .
Sn2 C32 H32A 107.9 . .
C33 C32 H32B 107.9 . .
Sn2 C32 H32B 107.9 . .
H32A C32 H32B 107.2 . .
C38 C33 C34 117.9(9) . .
C38 C33 C32 123.1(8) . .
C34 C33 C32 119.0(8) . .
C33 C34 C35 120.6(10) . .
C33 C34 H34 119.7 . .
C35 C34 H34 119.7 . .
C36 C35 C34 120.3(10) . .
C36 C35 H35 119.9 . .
C34 C35 H35 119.9 . .
C37 C36 C35 119.7(10) . .
C37 C36 H36 120.2 . .
C35 C36 H36 120.2 . .
C36 C37 C38 120.3(10) . .
C36 C37 H37 119.8 . .
C38 C37 H37 119.8 . .
C33 C38 C37 121.2(10) . .
C33 C38 H38 119.4 . .
C37 C38 H38 119.4 . .
C40 C39 Sn3 117.0(6) . .
C40 C39 H39A 108.1 . .
Sn3 C39 H39A 108.1 . .
C40 C39 H39B 108.1 . .
Sn3 C39 H39B 108.1 . .
H39A C39 H39B 107.3 . .
C45 C40 C41 116.7(9) . .
C45 C40 C39 123.3(9) . .
C41 C40 C39 120.0(9) . .
C42 C41 C40 121.1(11) . .
C42 C41 H41 119.4 . .
C40 C41 H41 119.4 . .
C43 C42 C41 120.0(12) . .
C43 C42 H42 120.0 . .
C41 C42 H42 120.0 . .
C42 C43 C44 120.5(11) . .
C42 C43 H43 119.8 . .
C44 C43 H43 119.8 . .
C45 C44 C43 118.8(12) . .
C45 C44 H44 120.6 . .
C43 C44 H44 120.6 . .
C40 C45 C44 122.7(12) . .
C40 C45 H45 118.6 . .
C44 C45 H45 118.6 . .
C47 C46 Sn3 115.5(6) . .
C47 C46 H46A 108.4 . .
Sn3 C46 H46A 108.4 . .
C47 C46 H46B 108.4 . .
Sn3 C46 H46B 108.4 . .
H46A C46 H46B 107.5 . .
C48 C47 C52 116.3(8) . .
C48 C47 C46 123.1(9) . .
C52 C47 C46 120.6(8) . .
C47 C48 C49 122.1(10) . .
C47 C48 H48 119.0 . .
C49 C48 H48 119.0 . .
C50 C49 C48 119.3(11) . .
C50 C49 H49 120.3 . .
C48 C49 H49 120.3 . .
C49 C50 C51 119.9(9) . .
C49 C50 H50 120.1 . .
C51 C50 H50 120.1 . .
C50 C51 C52 120.5(10) . .
C50 C51 H51 119.8 . .
C52 C51 H51 119.8 . .
C51 C52 C47 121.9(10) . .
C51 C52 H52 119.1 . .
C47 C52 H52 119.1 . .
C54 C53 Sn4 116.4(6) . .
C54 C53 H53A 108.2 . .
Sn4 C53 H53A 108.2 . .
C54 C53 H53B 108.2 . .
Sn4 C53 H53B 108.2 . .
H53A C53 H53B 107.3 . .
C55 C54 C59 119.3(10) . .
C55 C54 C53 121.0(10) . .
C59 C54 C53 119.7(10) . .
C56 C55 C54 119.9(14) . .
C56 C55 H55 120.1 . .
C54 C55 H55 120.1 . .
C55 C56 C57 122.2(14) . .
C55 C56 H56 118.9 . .
C57 C56 H56 118.9 . .
C58 C57 C56 119.5(13) . .
C58 C57 H57 120.2 . .
C56 C57 H57 120.2 . .
C57 C58 C59 120.5(15) . .
C57 C58 H58 119.7 . .
C59 C58 H58 119.7 . .
C54 C59 C58 118.5(12) . .
C54 C59 H59 120.7 . .
C58 C59 H59 120.7 . .
C61 C60 Sn5 117.2(6) . .
C61 C60 H60A 108.0 . .
Sn5 C60 H60A 108.0 . .
C61 C60 H60B 108.0 . .
Sn5 C60 H60B 108.0 . .
H60A C60 H60B 107.2 . .
C66 C61 C62 116.8(12) . .
C66 C61 C60 119.6(11) . .
C62 C61 C60 123.6(10) . .
C61 C62 C63 120.9(15) . .
C61 C62 H62 119.5 . .
C63 C62 H62 119.5 . .
C64 C63 C62 118.3(17) . .
C64 C63 H63 120.8 . .
C62 C63 H63 120.8 . .
C65 C64 C63 121.2(19) . .
C65 C64 H64 119.4 . .
C63 C64 H64 119.4 . .
C64 C65 C66 124.7(19) . .
C64 C65 H65 117.7 . .
C66 C65 H65 117.7 . .
C61 C66 C65 118.0(15) . .
C61 C66 H66 121.0 . .
C65 C66 H66 121.0 . .
C68 C67 Sn6 111.9(7) . .
C68 C67 H67A 109.2 . .
Sn6 C67 H67A 109.2 . .
C68 C67 H67B 109.2 . .
Sn6 C67 H67B 109.2 . .
H67A C67 H67B 107.9 . .
C73 C68 C69 115.2(11) . .
C73 C68 C67 124.2(11) . .
C69 C68 C67 120.4(11) . .
C68 C69 C70 121.6(13) . .
C68 C69 H69 119.2 . .
C70 C69 H69 119.2 . .
C71 C70 C69 118.6(14) . .
C71 C70 H70 120.7 . .
C69 C70 H70 120.7 . .
C72 C71 C70 121.6(14) . .
C72 C71 H71 119.2 . .
C70 C71 H71 119.2 . .
C71 C72 C73 119.0(14) . .
C71 C72 H72 120.5 . .
C73 C72 H72 120.5 . .
C68 C73 C72 123.5(13) . .
C68 C73 H73 118.2 . .
C72 C73 H73 118.2 . .
C75 C74 Sn7 109.4(6) . .
C75 C74 H74A 109.8 . .
Sn7 C74 H74A 109.8 . .
C75 C74 H74B 109.8 . .
Sn7 C74 H74B 109.8 . .
H74A C74 H74B 108.2 . .
C76 C75 C80 116.5(11) . .
C76 C75 C74 120.5(9) . .
C80 C75 C74 123.0(10) . .
C77 C76 C75 122.1(12) . .
C77 C76 H76 119.0 . .
C75 C76 H76 119.0 . .
C76 C77 C78 120.7(14) . .
C76 C77 H77 119.6 . .
C78 C77 H77 119.6 . .
C79 C78 C77 118.7(13) . .
C79 C78 H78 120.7 . .
C77 C78 H78 120.7 . .
C80 C79 C78 119.9(11) . .
C80 C79 H79 120.1 . .
C78 C79 H79 120.1 . .
C79 C80 C75 122.1(12) . .
C79 C80 H80 119.0 . .
C75 C80 H80 119.0 . .
C82 C81 Sn8 114.0(6) . .
C82 C81 H81A 108.7 . .
Sn8 C81 H81A 108.7 . .
C82 C81 H81B 108.7 . .
Sn8 C81 H81B 108.7 . .
H81A C81 H81B 107.6 . .
C83 C82 C87 117.5(10) . .
C83 C82 C81 122.1(10) . .
C87 C82 C81 120.3(9) . .
C82 C83 C84 122.9(12) . .
C82 C83 H83 118.5 . .
C84 C83 H83 118.5 . .
C83 C84 C85 118.7(11) . .
C83 C84 H84 120.7 . .
C85 C84 H84 120.7 . .
C86 C85 C84 119.0(11) . .
C86 C85 H85 120.5 . .
C84 C85 H85 120.5 . .
C87 C86 C85 120.3(12) . .
C87 C86 H86 119.8 . .
C85 C86 H86 119.8 . .
C86 C87 C82 121.4(11) . .
C86 C87 H87 119.3 . .
C82 C87 H87 119.3 . .
C89 C88 C89' 72.9(15) . .
C89 C88 Sn9 123.6(10) . .
C89' C88 Sn9 119.5(12) . .
C88 C89 C90 123.0(18) . .
C88 C89 C94 116.9(18) . .
C90 C89 C94 120(2) . .
C90' C89' C94' 124(3) . .
C90' C89' C88 125(2) . .
C94' C89' C88 112(2) . .
C89 C90 C91 127(2) . .
C89' C90' C91' 111(3) . .
C92 C91 C90 111(3) . .
C92' C91' C90' 129(3) . .
C91 C92 C93 131(3) . .
C91' C92' C93' 117(3) . .
C92 C93 C94 113(3) . .
C92' C93' C94' 119(2) . .
C89 C94 C93 118(2) . .
C89' C94' C93' 119(3) . .
O22 C95 C96 104.9(19) . .
O22 C95 H95A 110.8 . .
C96 C95 H95A 110.8 . .
O22 C95 H95B 110.8 . .
C96 C95 H95B 110.8 . .
H95A C95 H95B 108.8 . .
C95 C96 C97 99.3(18) . .
C95 C96 H96A 111.9 . .
C97 C96 H96A 111.9 . .
C95 C96 H96B 111.9 . .
C97 C96 H96B 111.9 . .
H96A C96 H96B 109.6 . .
C98 C97 C96 110(2) . .
C98 C97 H97A 109.6 . .
C96 C97 H97A 109.6 . .
C98 C97 H97B 109.6 . .
C96 C97 H97B 109.6 . .
H97A C97 H97B 108.1 . .
O22 C98 C97 93.7(15) . .
O22 C98 H98A 113.0 . .
C97 C98 H98A 113.0 . .
O22 C98 H98B 113.0 . .
C97 C98 H98B 113.0 . .
H98A C98 H98B 110.4 . .
O20 C99 C100 113.3(14) . .
O20 C99 H99A 108.9 . .
C100 C99 H99A 108.9 . .
O20 C99 H99B 108.9 . .
C100 C99 H99B 108.9 . .
H99A C99 H99B 107.7 . .
C99 C100 H10A 109.5 . .
C99 C100 H10B 109.5 . .
H10A C100 H10B 109.5 . .
C99 C100 H10C 109.5 . .
H10A C100 H10C 109.5 . .
H10B C100 H10C 109.5 . .

loop_
_geom_bond_atom_site_label_1
_geom_bond_atom_site_label_2
_geom_bond_distance
_geom_bond_site_symmetry_2
Sn1 C18 2.114(10) .
Sn1 N1 2.116(7) .
Sn1 C11 2.124(10) .
Sn1 O5 2.173(6) .
Sn1 O1 2.223(6) .
Sn2 C32 2.138(9) .
Sn2 C25 2.147(9) .
Sn2 O9 2.188(6) .
Sn2 O3 2.274(6) .
Sn2 N3 2.311(7) .
Sn2 N2 2.346(6) .
Sn3 O9 2.104(6) .
Sn3 C39 2.138(9) .
Sn3 C46 2.145(10) .
Sn3 N4 2.174(7) .
Sn3 O8 2.377(6) .
Sn3 O4 2.382(6) 3_657
Sn4 O13 2.074(5) .
Sn4 O14 2.095(6) .
Sn4 O16 2.105(5) .
Sn4 O11 2.111(6) .
Sn4 O18 2.113(6) .
Sn4 C53 2.149(9) .
Sn4 Sn5 3.2785(11) .
Sn4 Sn7 3.2866(9) .
Sn4 Sn9 3.2869(10) .
Sn5 O10 2.080(6) .
Sn5 O17 2.088(6) 3_765
Sn5 O11 2.097(6) .
Sn5 O13 2.109(5) .
Sn5 O12 2.118(6) .
Sn5 C60 2.142(9) .
Sn5 Sn8 3.2887(10) 3_765
Sn6 O12 2.024(5) .
Sn6 O18 2.036(6) .
Sn6 O19 2.095(5) .
Sn6 O15 2.110(6) 3_765
Sn6 C67 2.145(9) .
Sn6 Sn8 3.2209(12) 3_765
Sn6 Sn7 3.2216(11) .
Sn7 O19 2.024(6) .
Sn7 O17 2.045(6) .
Sn7 O16 2.085(6) .
Sn7 O18 2.088(6) .
Sn7 C74 2.150(9) .
Sn7 Sn8 3.2120(10) .
Sn8 O15 2.026(5) .
Sn8 O16 2.031(6) .
Sn8 O12 2.077(5) 3_765
Sn8 O17 2.092(6) .
Sn8 C81 2.126(9) .
Sn8 Sn6 3.2209(12) 3_765
Sn8 Sn5 3.2887(10) 3_765
Sn9 O13 2.079(5) .
Sn9 O14 2.096(6) .
Sn9 O10 2.102(6) .
Sn9 O15 2.103(6) .
Sn9 O19 2.106(6) 3_765
Sn9 C88 2.154(9) .
N1 C4 1.336(8) .
N1 N2 1.342(9) .
N2 C2 1.337(9) .
N3 C7 1.342(9) .
N3 N4 1.351(9) .
N4 C9 1.341(8) .
O1 C5 1.286(9) .
O2 C5 1.226(8) .
O3 C1 1.296(8) .
O4 C1 1.224(8) .
O4 Sn3 2.382(6) 3_657
O5 C6 1.319(9) .
O6 C6 1.223(9) .
O7 C10 1.257(9) .
O8 C10 1.267(9) .
O9 H9 0.9500 .
O10 H101 0.9500 .
O11 H102 0.9500 .
O12 Sn8 2.077(5) 3_765
O14 H103 0.9500 .
O15 Sn6 2.110(6) 3_765
O17 Sn5 2.088(6) 3_765
O19 Sn9 2.106(6) 3_765
O20 C99 1.412(16) .
O20 H20 0.8400 .
O22 C95 1.37(2) .
O22 C98 1.44(2) .
C1 C2 1.473(11) .
C2 C3 1.413(11) .
C3 C4 1.389(12) .
C3 H3 0.9500 .
C4 C5 1.483(11) .
C6 C7 1.475(12) .
C7 C8 1.388(12) .
C8 C9 1.379(12) .
C8 H8 0.9500 .
C9 C10 1.482(12) .
C11 C12 1.496(13) .
C11 H11A 0.9900 .
C11 H11B 0.9900 .
C12 C17 1.369(13) .
C12 C13 1.418(13) .
C13 C14 1.374(14) .
C13 H13 0.9500 .
C14 C15 1.372(15) .
C14 H14 0.9500 .
C15 C16 1.376(15) .
C15 H15 0.9500 .
C16 C17 1.354(14) .
C16 H16 0.9500 .
C17 H17 0.9500 .
C18 C19 1.479(15) .
C18 H18A 0.9900 .
C18 H18B 0.9900 .
C19 C24 1.369(14) .
C19 C20 1.427(15) .
C20 C21 1.385(17) .
C20 H20A 0.9500 .
C21 C22 1.399(17) .
C21 H21 0.9500 .
C22 C23 1.372(18) .
C22 H22 0.9500 .
C23 C24 1.389(18) .
C23 H23 0.9500 .
C24 H24 0.9500 .
C25 C26 1.442(13) .
C25 H25A 0.9900 .
C25 H25B 0.9900 .
C26 C27 1.394(14) .
C26 C31 1.408(14) .
C27 C28 1.390(14) .
C27 H27 0.9500 .
C28 C29 1.382(15) .
C28 H28 0.9500 .
C29 C30 1.389(16) .
C29 H29 0.9500 .
C30 C31 1.395(15) .
C30 H30 0.9500 .
C31 H31 0.9500 .
C32 C33 1.494(12) .
C32 H32A 0.9900 .
C32 H32B 0.9900 .
C33 C38 1.375(13) .
C33 C34 1.391(12) .
C34 C35 1.393(14) .
C34 H34 0.9500 .
C35 C36 1.366(16) .
C35 H35 0.9500 .
C36 C37 1.365(15) .
C36 H36 0.9500 .
C37 C38 1.389(14) .
C37 H37 0.9500 .
C38 H38 0.9500 .
C39 C40 1.476(12) .
C39 H39A 0.9900 .
C39 H39B 0.9900 .
C40 C45 1.357(14) .
C40 C41 1.397(14) .
C41 C42 1.379(15) .
C41 H41 0.9500 .
C42 C43 1.341(18) .
C42 H42 0.9500 .
C43 C44 1.377(19) .
C43 H43 0.9500 .
C44 C45 1.373(16) .
C44 H44 0.9500 .
C45 H45 0.9500 .
C46 C47 1.506(13) .
C46 H46A 0.9900 .
C46 H46B 0.9900 .
C47 C48 1.379(14) .
C47 C52 1.392(10) .
C48 C49 1.408(14) .
C48 H48 0.9500 .
C49 C50 1.357(16) .
C49 H49 0.9500 .
C50 C51 1.370(12) .
C50 H50 0.9500 .
C51 C52 1.375(14) .
C51 H51 0.9500 .
C52 H52 0.9500 .
C53 C54 1.497(13) .
C53 H53A 0.9900 .
C53 H53B 0.9900 .
C54 C55 1.382(15) .
C54 C59 1.394(15) .
C55 C56 1.347(18) .
C55 H55 0.9500 .
C56 C57 1.37(2) .
C56 H56 0.9500 .
C57 C58 1.34(2) .
C57 H57 0.9500 .
C58 C59 1.420(16) .
C58 H58 0.9500 .
C59 H59 0.9500 .
C60 C61 1.501(14) .
C60 H60A 0.9900 .
C60 H60B 0.9900 .
C61 C66 1.372(15) .
C61 C62 1.390(16) .
C62 C63 1.41(2) .
C62 H62 0.9500 .
C63 C64 1.33(3) .
C63 H63 0.9500 .
C64 C65 1.26(3) .
C64 H64 0.9500 .
C65 C66 1.39(2) .
C65 H65 0.9500 .
C66 H66 0.9500 .
C67 C68 1.503(14) .
C67 H67A 0.9900 .
C67 H67B 0.9900 .
C68 C73 1.363(16) .
C68 C69 1.388(16) .
C69 C70 1.415(18) .
C69 H69 0.9500 .
C70 C71 1.36(2) .
C70 H70 0.9500 .
C71 C72 1.32(2) .
C71 H71 0.9500 .
C72 C73 1.404(17) .
C72 H72 0.9500 .
C73 H73 0.9500 .
C74 C75 1.486(14) .
C74 H74A 0.9900 .
C74 H74B 0.9900 .
C75 C76 1.354(17) .
C75 C80 1.399(13) .
C76 C77 1.349(18) .
C76 H76 0.9500 .
C77 C78 1.373(17) .
C77 H77 0.9500 .
C78 C79 1.366(18) .
C78 H78 0.9500 .
C79 C80 1.347(15) .
C79 H79 0.9500 .
C80 H80 0.9500 .
C81 C82 1.469(14) .
C81 H81A 0.9900 .
C81 H81B 0.9900 .
C82 C83 1.364(15) .
C82 C87 1.416(15) .
C83 C84 1.395(16) .
C83 H83 0.9500 .
C84 C85 1.407(18) .
C84 H84 0.9500 .
C85 C86 1.404(17) .
C85 H85 0.9500 .
C86 C87 1.367(15) .
C86 H86 0.9500 .
C87 H87 0.9500 .
C88 C89 1.30(2) .
C88 C89' 1.46(3) .
C89 C90 1.37(3) .
C89 C94 1.40(3) .
C89' C90' 1.41(4) .
C89' C94' 1.46(4) .
C90 C91 1.39(3) .
C90' C91' 1.61(5) .
C91 C92 1.35(4) .
C91' C92' 1.35(4) .
C92 C93 1.43(4) .
C92' C93' 1.43(3) .
C93 C94 1.49(4) .
C93' C94' 1.58(4) .
C95 C96 1.49(3) .
C95 H95A 0.9900 .
C95 H95B 0.9900 .
C96 C97 1.50(3) .
C96 H96A 0.9900 .
C96 H96B 0.9900 .
C97 C98 1.49(3) .
C97 H97A 0.9900 .
C97 H97B 0.9900 .
C98 H98A 0.9900 .
C98 H98B 0.9900 .
C99 C100 1.45(2) .
C99 H99A 0.9900 .
C99 H99B 0.9900 .
C100 H10A 0.9800 .
C100 H10B 0.9800 .
C100 H10C 0.9800 .
